data_4080184
loop_
_publ_author_name
'Cui, Peng'
'Spaniol, Thomas P.'
'Okuda, Jun'

_publ_section_title
;
 Heterometallic Potassium Rare-Earth-Metal Allyl and Hydrido Complexes
 Stabilized by a Dianionic (NNNN)-Type Macrocyclic Ancillary Ligand
;
_journal_issue 5
_journal_name_full Organometallics
_journal_page_first 1176
_journal_paper_doi 10.1021/om300986w
_journal_volume 32
_journal_year 2013
_chemical_formula_moiety 'C26 H54 La2 N8'
_chemical_formula_sum 'C26 H54 La2 N8'
_chemical_formula_weight 756.59
_chemical_name_systematic
;
 ?
;
_space_group_IT_number 86
_symmetry_cell_setting tetragonal
_symmetry_space_group_name_Hall '-P 4bc'
_symmetry_space_group_name_H-M 'P 42/n :2'
_atom_sites_solution_hydrogens geom
_atom_sites_solution_primary direct
_atom_sites_solution_secondary difmap
_audit_creation_method SHELXL-97
_cell_angle_alpha 90.00
_cell_angle_beta 90.00
_cell_angle_gamma 90.00
_cell_formula_units_Z 4
_cell_length_a 17.8105(18)
_cell_length_b 17.8105(18)
_cell_length_c 9.7851(10)
_cell_measurement_reflns_used 6347
_cell_measurement_temperature 100(2)
_cell_measurement_theta_max 27.38
_cell_measurement_theta_min 2.29
_cell_volume 3104.0(5)
_computing_cell_refinement 'Bruker SMART (2001)'
_computing_data_collection 'Bruker SMART (2001)'
_computing_data_reduction 'Bruker SAINT+ (1999)'
_computing_molecular_graphics 'ORTEP-III (Farrugia, 1999)'
_computing_structure_refinement 'SHELXL-97 (Sheldrick, 1997)'
_computing_structure_solution 'SIR-92 (Altomare 1992)'
_diffrn_ambient_temperature 100(2)
_diffrn_measured_fraction_theta_full 1.000
_diffrn_measured_fraction_theta_max 0.971
_diffrn_measurement_device_type 'APEX Area Detector'
_diffrn_measurement_method 'omega scans'
_diffrn_radiation_monochromator 'multilayer optics'
_diffrn_radiation_source 'INCOATEC microsource'
_diffrn_radiation_type MoK\a
_diffrn_radiation_wavelength 0.71073
_diffrn_reflns_av_R_equivalents 0.0917
_diffrn_reflns_av_sigmaI/netI 0.0524
_diffrn_reflns_limit_h_max 25
_diffrn_reflns_limit_h_min -24
_diffrn_reflns_limit_k_max 24
_diffrn_reflns_limit_k_min -24
_diffrn_reflns_limit_l_max 13
_diffrn_reflns_limit_l_min -13
_diffrn_reflns_number 45999
_diffrn_reflns_theta_full 25.00
_diffrn_reflns_theta_max 30.78
_diffrn_reflns_theta_min 1.14
_exptl_absorpt_coefficient_mu 2.743
_exptl_absorpt_correction_T_max 0.8312
_exptl_absorpt_correction_T_min 0.5710
_exptl_absorpt_correction_type multi-scan
_exptl_absorpt_process_details 'Bruker Sadabs'
_exptl_crystal_colour colourless
_exptl_crystal_density_diffrn 1.619
_exptl_crystal_density_method 'not measured'
_exptl_crystal_description plate
_exptl_crystal_F_000 1520
_exptl_crystal_size_max 0.23
_exptl_crystal_size_mid 0.14
_exptl_crystal_size_min 0.07
_refine_diff_density_max 0.708
_refine_diff_density_min -0.820
_refine_diff_density_rms 0.108
_refine_ls_extinction_method none
_refine_ls_goodness_of_fit_ref 1.010
_refine_ls_hydrogen_treatment constr
_refine_ls_matrix_type full
_refine_ls_number_parameters 166
_refine_ls_number_reflns 4713
_refine_ls_number_restraints 0
_refine_ls_restrained_S_all 1.010
_refine_ls_R_factor_all 0.0480
_refine_ls_R_factor_gt 0.0355
_refine_ls_shift/su_max 0.001
_refine_ls_shift/su_mean 0.000
_refine_ls_structure_factor_coef Fsqd
_refine_ls_weighting_details 'calc w=1/[\s^2^(Fo^2^)+(0.0619P)^2^+0.0000P] where P=(Fo^2^+2Fc^2^)/3'
_refine_ls_weighting_scheme calc
_refine_ls_wR_factor_gt 0.1021
_refine_ls_wR_factor_ref 0.1089
_reflns_number_gt 3830
_reflns_number_total 4713
_reflns_threshold_expression >2sigma(I)
_cod_data_source_file om300986w_si_002.cif
_cod_data_source_block 1b
_cod_original_cell_volume 3104.0(7)
_cod_original_sg_symbol_H-M P42/n
_cod_database_code 4080184

loop_
_symmetry_equiv_pos_as_xyz
'x, y, z'
'-x+1/2, -y+1/2, z'
'-y, x+1/2, z+1/2'
'y+1/2, -x, z+1/2'
'-x, -y, -z'
'x-1/2, y-1/2, -z'
'y, -x-1/2, -z-1/2'
'-y-1/2, x, -z-1/2'

loop_
_atom_site_label
_atom_site_type_symbol
_atom_site_fract_x
_atom_site_fract_y
_atom_site_fract_z
_atom_site_U_iso_or_equiv
_atom_site_adp_type
_atom_site_occupancy
_atom_site_symmetry_multiplicity
_atom_site_calc_flag
_atom_site_refinement_flags
La1 La 0.000171(14) 0.102240(12) 0.09539(2) 0.01390(8) Uani 1 1 d .
N1 N -0.0043(2) 0.04229(19) -0.1438(4) 0.0179(7) Uani 1 1 d .
N2 N 0.0927(2) 0.1793(2) -0.0738(4) 0.0226(8) Uani 1 1 d .
N3 N -0.0476(2) 0.2229(2) 0.0339(4) 0.0218(8) Uani 1 1 d .
N4 N -0.1423(2) 0.1027(2) 0.0035(4) 0.0227(8) Uani 1 1 d .
C1 C 0.0790(3) 0.1735(3) 0.3110(5) 0.0317(11) Uani 1 1 d .
H1A H 0.0582 0.2105 0.2524 0.038 Uiso 1 1 calc R
H1B H 0.1318 0.1708 0.3236 0.038 Uiso 1 1 calc R
C2 C 0.0331(3) 0.1242(3) 0.3768(5) 0.0309(11) Uani 1 1 d .
H2 H 0.0574 0.0885 0.4339 0.037 Uiso 1 1 calc R
C3 C -0.0438(3) 0.1194(3) 0.3713(5) 0.0293(11) Uani 1 1 d .
H3A H -0.0714 0.1535 0.3161 0.035 Uiso 1 1 calc R
H3B H -0.0694 0.0821 0.4227 0.035 Uiso 1 1 calc R
C4 C 0.0499(3) 0.0789(3) -0.2364(5) 0.0228(9) Uani 1 1 d .
H4A H 0.0330 0.0713 -0.3317 0.027 Uiso 1 1 calc R
H4B H 0.0992 0.0538 -0.2263 0.027 Uiso 1 1 calc R
C5 C 0.0605(3) 0.1633(3) -0.2118(5) 0.0251(10) Uani 1 1 d .
H5A H 0.0943 0.1839 -0.2827 0.030 Uiso 1 1 calc R
H5B H 0.0113 0.1888 -0.2204 0.030 Uiso 1 1 calc R
C6 C 0.0807(3) 0.2577(3) -0.0309(5) 0.0279(10) Uani 1 1 d .
H6A H 0.1075 0.2913 -0.0951 0.033 Uiso 1 1 calc R
H6B H 0.1031 0.2649 0.0608 0.033 Uiso 1 1 calc R
C7 C -0.0009(3) 0.2808(2) -0.0255(5) 0.0278(10) Uani 1 1 d .
H7A H -0.0057 0.3273 0.0292 0.033 Uiso 1 1 calc R
H7B H -0.0187 0.2918 -0.1193 0.033 Uiso 1 1 calc R
C8 C -0.1255(3) 0.2412(3) 0.0157(5) 0.0284(10) Uani 1 1 d .
H8A H -0.1346 0.2558 -0.0805 0.034 Uiso 1 1 calc R
H8B H -0.1388 0.2844 0.0746 0.034 Uiso 1 1 calc R
C9 C -0.1748(3) 0.1744(3) 0.0522(5) 0.0306(11) Uani 1 1 d .
H9A H -0.1810 0.1721 0.1527 0.037 Uiso 1 1 calc R
H9B H -0.2251 0.1812 0.0110 0.037 Uiso 1 1 calc R
C10 C -0.1351(3) 0.1023(3) -0.1473(5) 0.0240(9) Uani 1 1 d .
H10A H -0.1168 0.1520 -0.1782 0.029 Uiso 1 1 calc R
H10B H -0.1852 0.0940 -0.1885 0.029 Uiso 1 1 calc R
C11 C -0.0811(3) 0.0413(2) -0.1974(5) 0.0226(9) Uani 1 1 d .
H11A H -0.1034 -0.0081 -0.1751 0.027 Uiso 1 1 calc R
H11B H -0.0781 0.0447 -0.2982 0.027 Uiso 1 1 calc R
C12 C 0.1739(3) 0.1643(3) -0.0718(6) 0.0362(13) Uani 1 1 d .
H12A H 0.1998 0.2009 -0.1299 0.054 Uiso 1 1 calc R
H12B H 0.1835 0.1135 -0.1063 0.054 Uiso 1 1 calc R
H12C H 0.1927 0.1685 0.0220 0.054 Uiso 1 1 calc R
C13 C -0.1909(3) 0.0409(3) 0.0482(6) 0.0341(12) Uani 1 1 d .
H13A H -0.1926 0.0397 0.1483 0.051 Uiso 1 1 calc R
H13B H -0.1709 -0.0068 0.0140 0.051 Uiso 1 1 calc R
H13C H -0.2417 0.0486 0.0122 0.051 Uiso 1 1 calc R

loop_
_atom_site_aniso_label
_atom_site_aniso_U_11
_atom_site_aniso_U_22
_atom_site_aniso_U_33
_atom_site_aniso_U_23
_atom_site_aniso_U_13
_atom_site_aniso_U_12
La1 0.01518(13) 0.01397(12) 0.01255(12) -0.00026(8) -0.00128(8) 0.00058(11)
N1 0.0195(17) 0.0204(16) 0.0137(15) 0.0012(13) -0.0002(15) -0.0017(15)
N2 0.024(2) 0.0176(18) 0.0263(19) 0.0025(14) 0.0018(16) -0.0021(15)
N3 0.029(2) 0.0166(17) 0.0201(19) 0.0011(14) -0.0029(16) 0.0053(15)
N4 0.0192(18) 0.027(2) 0.0215(19) 0.0017(17) -0.0028(14) 0.0035(14)
C1 0.027(3) 0.040(3) 0.028(3) -0.007(2) -0.008(2) -0.001(2)
C2 0.046(3) 0.032(3) 0.015(2) -0.0026(19) -0.006(2) 0.011(2)
C3 0.039(3) 0.027(3) 0.022(2) -0.003(2) 0.007(2) -0.003(2)
C4 0.032(2) 0.020(2) 0.017(2) -0.0004(17) 0.0027(18) 0.0015(18)
C5 0.035(3) 0.021(2) 0.019(2) 0.0020(18) 0.0061(19) -0.0018(19)
C6 0.037(3) 0.021(2) 0.026(2) -0.0004(19) 0.002(2) -0.0096(19)
C7 0.043(3) 0.0193(19) 0.021(2) 0.0001(16) 0.001(2) 0.004(2)
C8 0.033(3) 0.026(2) 0.026(2) -0.004(2) -0.006(2) 0.0129(19)
C9 0.025(2) 0.038(3) 0.029(3) -0.006(2) -0.001(2) 0.011(2)
C10 0.022(2) 0.027(2) 0.022(2) 0.000(2) -0.0073(18) 0.0047(19)
C11 0.029(2) 0.018(2) 0.021(2) 0.0002(17) -0.0095(18) 0.0005(17)
C12 0.024(3) 0.038(3) 0.047(3) 0.011(2) 0.002(2) -0.008(2)
C13 0.022(2) 0.042(3) 0.038(3) 0.011(2) -0.007(2) -0.007(2)

loop_
_atom_type_symbol
_atom_type_description
_atom_type_scat_dispersion_real
_atom_type_scat_dispersion_imag
_atom_type_scat_source
C C 0.0030 0.0020 'International Tables Vol C Tables 4.2.6.8 and 6.1.1.4'
H H 0.0000 0.0000 'International Tables Vol C Tables 4.2.6.8 and 6.1.1.4'
N N 0.0060 0.0030 'International Tables Vol C Tables 4.2.6.8 and 6.1.1.4'
La La -0.2870 2.4520 'International Tables Vol C Tables 4.2.6.8 and 6.1.1.4'

loop_
_geom_angle_atom_site_label_1
_geom_angle_atom_site_label_2
_geom_angle_atom_site_label_3
_geom_angle
_geom_angle_site_symmetry_1
_geom_angle_site_symmetry_3
N3 La1 N1 97.66(12) . .
N3 La1 N1 160.09(12) . 5
N1 La1 N1 75.96(12) . 5
N3 La1 N4 65.01(12) . .
N1 La1 N4 70.61(12) . .
N1 La1 N4 95.16(11) 5 .
N3 La1 N2 66.84(13) . .
N1 La1 N2 70.95(11) . .
N1 La1 N2 126.26(12) 5 .
N4 La1 N2 111.56(12) . .
N3 La1 C3 92.54(14) . .
N1 La1 C3 154.76(13) . .
N1 La1 C3 86.66(13) 5 .
N4 La1 C3 93.31(14) . .
N2 La1 C3 134.18(13) . .
N3 La1 C1 87.77(14) . .
N1 La1 C1 151.42(14) . .
N1 La1 C1 106.95(14) 5 .
N4 La1 C1 135.59(14) . .
N2 La1 C1 85.80(13) . .
C3 La1 C1 51.53(15) . .
N3 La1 C2 101.17(14) . .
N1 La1 C2 160.80(13) . .
N1 La1 C2 87.38(13) 5 .
N4 La1 C2 121.18(15) . .
N2 La1 C2 113.38(15) . .
C3 La1 C2 28.03(16) . .
C1 La1 C2 27.75(16) . .
N3 La1 C11 171.42(12) . 5
N1 La1 C11 88.00(11) . 5
N1 La1 C11 28.10(11) 5 5
N4 La1 C11 123.24(11) . 5
N2 La1 C11 109.39(13) . 5
C3 La1 C11 84.87(14) . 5
C1 La1 C11 84.21(14) . 5
C2 La1 C11 72.87(13) . 5
N3 La1 La1 133.27(9) . 5
N1 La1 La1 38.37(8) . 5
N1 La1 La1 37.59(8) 5 5
N4 La1 La1 81.30(8) . 5
N2 La1 La1 99.97(8) . 5
C3 La1 La1 122.11(10) . 5
C1 La1 La1 137.62(11) . 5
C2 La1 La1 124.37(11) . 5
C11 La1 La1 54.10(8) 5 5
C11 N1 C4 113.3(4) . .
C11 N1 La1 111.1(3) . .
C4 N1 La1 110.8(3) . .
C11 N1 La1 94.5(2) . 5
C4 N1 La1 121.8(3) . 5
La1 N1 La1 104.04(12) . 5
C12 N2 C6 108.2(4) . .
C12 N2 C5 110.8(4) . .
C6 N2 C5 112.5(4) . .
C12 N2 La1 119.9(3) . .
C6 N2 La1 102.6(3) . .
C5 N2 La1 102.8(3) . .
C8 N3 C7 110.1(4) . .
C8 N3 La1 125.4(3) . .
C7 N3 La1 122.6(3) . .
C13 N4 C10 110.2(4) . .
C13 N4 C9 108.6(4) . .
C10 N4 C9 111.0(4) . .
C13 N4 La1 117.0(3) . .
C10 N4 La1 104.6(2) . .
C9 N4 La1 105.3(3) . .
C2 C1 La1 76.5(3) . .
C2 C1 H1A 120.0 . .
La1 C1 H1A 70.6 . .
C2 C1 H1B 120.0 . .
La1 C1 H1B 124.4 . .
H1A C1 H1B 120.0 . .
C1 C2 C3 128.3(5) . .
C1 C2 La1 75.7(3) . .
C3 C2 La1 75.4(3) . .
C1 C2 H2 115.9 . .
C3 C2 H2 115.9 . .
La1 C2 H2 124.9 . .
C2 C3 La1 76.6(3) . .
C2 C3 H3A 120.0 . .
La1 C3 H3A 70.7 . .
C2 C3 H3B 120.0 . .
La1 C3 H3B 124.2 . .
H3A C3 H3B 120.0 . .
N1 C4 C5 114.6(4) . .
N1 C4 H4A 108.6 . .
C5 C4 H4A 108.6 . .
N1 C4 H4B 108.6 . .
C5 C4 H4B 108.6 . .
H4A C4 H4B 107.6 . .
N2 C5 C4 112.1(4) . .
N2 C5 H5A 109.2 . .
C4 C5 H5A 109.2 . .
N2 C5 H5B 109.2 . .
C4 C5 H5B 109.2 . .
H5A C5 H5B 107.9 . .
N2 C6 C7 114.0(4) . .
N2 C6 H6A 108.7 . .
C7 C6 H6A 108.7 . .
N2 C6 H6B 108.7 . .
C7 C6 H6B 108.7 . .
H6A C6 H6B 107.6 . .
N3 C7 C6 111.9(4) . .
N3 C7 H7A 109.2 . .
C6 C7 H7A 109.2 . .
N3 C7 H7B 109.2 . .
C6 C7 H7B 109.2 . .
H7A C7 H7B 107.9 . .
N3 C8 C9 110.5(4) . .
N3 C8 H8A 109.6 . .
C9 C8 H8A 109.6 . .
N3 C8 H8B 109.6 . .
C9 C8 H8B 109.6 . .
H8A C8 H8B 108.1 . .
N4 C9 C8 111.9(4) . .
N4 C9 H9A 109.2 . .
C8 C9 H9A 109.2 . .
N4 C9 H9B 109.2 . .
C8 C9 H9B 109.2 . .
H9A C9 H9B 107.9 . .
N4 C10 C11 112.1(3) . .
N4 C10 H10A 109.2 . .
C11 C10 H10A 109.2 . .
N4 C10 H10B 109.2 . .
C11 C10 H10B 109.2 . .
H10A C10 H10B 107.9 . .
N1 C11 C10 117.6(4) . .
N1 C11 La1 57.4(2) . 5
C10 C11 La1 140.7(3) . 5
N1 C11 H11A 107.9 . .
C10 C11 H11A 107.9 . .
La1 C11 H11A 51.9 5 .
N1 C11 H11B 107.9 . .
C10 C11 H11B 107.9 . .
La1 C11 H11B 110.4 5 .
H11A C11 H11B 107.2 . .
N2 C12 H12A 109.5 . .
N2 C12 H12B 109.5 . .
H12A C12 H12B 109.5 . .
N2 C12 H12C 109.5 . .
H12A C12 H12C 109.5 . .
H12B C12 H12C 109.5 . .
N4 C13 H13A 109.5 . .
N4 C13 H13B 109.5 . .
H13A C13 H13B 109.5 . .
N4 C13 H13C 109.5 . .
H13A C13 H13C 109.5 . .
H13B C13 H13C 109.5 . .

loop_
_geom_bond_atom_site_label_1
_geom_bond_atom_site_label_2
_geom_bond_distance
_geom_bond_site_symmetry_2
La1 N3 2.388(4) .
La1 N1 2.573(3) .
La1 N1 2.618(3) 5
La1 N4 2.691(4) .
La1 N2 2.709(4) .
La1 C3 2.828(5) .
La1 C1 2.834(5) .
La1 C2 2.843(5) .
La1 C11 3.099(4) 5
La1 La1 4.0924(5) 5
N1 C11 1.464(6) .
N1 C4 1.476(6) .
N2 C12 1.472(7) .
N2 C6 1.474(6) .
N2 C5 1.495(6) .
N3 C8 1.437(6) .
N3 C7 1.447(6) .
N4 C13 1.467(6) .
N4 C10 1.481(6) .
N4 C9 1.481(6) .
C1 C2 1.361(8) .
C1 H1A 0.9500 .
C1 H1B 0.9500 .
C2 C3 1.373(8) .
C2 H2 0.9500 .
C3 H3A 0.9500 .
C3 H3B 0.9500 .
C4 C5 1.533(6) .
C4 H4A 0.9900 .
C4 H4B 0.9900 .
C5 H5A 0.9900 .
C5 H5B 0.9900 .
C6 C7 1.511(7) .
C6 H6A 0.9900 .
C6 H6B 0.9900 .
C7 H7A 0.9900 .
C7 H7B 0.9900 .
C8 C9 1.521(7) .
C8 H8A 0.9900 .
C8 H8B 0.9900 .
C9 H9A 0.9900 .
C9 H9B 0.9900 .
C10 C11 1.533(6) .
C10 H10A 0.9900 .
C10 H10B 0.9900 .
C11 H11A 0.9900 .
C11 H11B 0.9900 .
C12 H12A 0.9800 .
C12 H12B 0.9800 .
C12 H12C 0.9800 .
C13 H13A 0.9800 .
C13 H13B 0.9800 .
C13 H13C 0.9800 .

loop_
_geom_torsion_atom_site_label_1
_geom_torsion_atom_site_label_2
_geom_torsion_atom_site_label_3
_geom_torsion_atom_site_label_4
_geom_torsion
_geom_torsion_site_symmetry_1
_geom_torsion_site_symmetry_4
N3 La1 N1 C11 -60.2(3) . .
N1 La1 N1 C11 100.6(3) 5 .
N4 La1 N1 C11 -0.1(3) . .
N2 La1 N1 C11 -122.4(3) . .
C3 La1 N1 C11 52.8(4) . .
C1 La1 N1 C11 -159.7(3) . .
C2 La1 N1 C11 131.1(5) . .
C11 La1 N1 C11 126.3(2) 5 .
La1 La1 N1 C11 100.6(3) 5 .
N3 La1 N1 C4 66.7(3) . .
N1 La1 N1 C4 -132.5(3) 5 .
N4 La1 N1 C4 126.8(3) . .
N2 La1 N1 C4 4.5(3) . .
C3 La1 N1 C4 179.7(3) . .
C1 La1 N1 C4 -32.8(4) . .
C2 La1 N1 C4 -102.0(5) . .
C11 La1 N1 C4 -106.8(3) 5 .
La1 La1 N1 C4 -132.5(3) 5 .
N3 La1 N1 La1 -160.78(14) . 5
N1 La1 N1 La1 0.0 5 5
N4 La1 N1 La1 -100.74(14) . 5
N2 La1 N1 La1 137.01(16) . 5
C3 La1 N1 La1 -47.8(4) . 5
C1 La1 N1 La1 99.7(3) . 5
C2 La1 N1 La1 30.5(5) . 5
C11 La1 N1 La1 25.69(13) 5 5
N3 La1 N2 C12 153.4(4) . .
N1 La1 N2 C12 -99.1(4) . .
N1 La1 N2 C12 -44.0(4) 5 .
N4 La1 N2 C12 -158.2(4) . .
C3 La1 N2 C12 83.8(4) . .
C1 La1 N2 C12 64.0(4) . .
C2 La1 N2 C12 60.8(4) . .
C11 La1 N2 C12 -18.3(4) 5 .
La1 La1 N2 C12 -73.6(4) 5 .
N3 La1 N2 C6 33.7(3) . .
N1 La1 N2 C6 141.2(3) . .
N1 La1 N2 C6 -163.7(3) 5 .
N4 La1 N2 C6 82.1(3) . .
C3 La1 N2 C6 -36.0(4) . .
C1 La1 N2 C6 -55.7(3) . .
C2 La1 N2 C6 -58.9(3) . .
C11 La1 N2 C6 -138.1(3) 5 .
La1 La1 N2 C6 166.6(3) 5 .
N3 La1 N2 C5 -83.3(3) . .
N1 La1 N2 C5 24.2(3) . .
N1 La1 N2 C5 79.4(3) 5 .
N4 La1 N2 C5 -34.8(3) . .
C3 La1 N2 C5 -152.9(3) . .
C1 La1 N2 C5 -172.7(3) . .
C2 La1 N2 C5 -175.8(3) . .
C11 La1 N2 C5 105.0(3) 5 .
La1 La1 N2 C5 49.7(3) 5 .
N1 La1 N3 C8 81.0(4) . .
N1 La1 N3 C8 11.4(6) 5 .
N4 La1 N3 C8 16.7(3) . .
N2 La1 N3 C8 146.5(4) . .
C3 La1 N3 C8 -75.8(4) . .
C1 La1 N3 C8 -127.1(4) . .
C2 La1 N3 C8 -102.7(4) . .
La1 La1 N3 C8 64.8(4) 5 .
N1 La1 N3 C7 -81.5(3) . .
N1 La1 N3 C7 -151.1(3) 5 .
N4 La1 N3 C7 -145.9(4) . .
N2 La1 N3 C7 -16.0(3) . .
C3 La1 N3 C7 121.7(3) . .
C1 La1 N3 C7 70.3(3) . .
C2 La1 N3 C7 94.8(3) . .
La1 La1 N3 C7 -97.8(3) 5 .
N3 La1 N4 C13 -155.0(4) . .
N1 La1 N4 C13 96.3(4) . .
N1 La1 N4 C13 23.2(4) 5 .
N2 La1 N4 C13 155.6(3) . .
C3 La1 N4 C13 -63.7(4) . .
C1 La1 N4 C13 -97.5(4) . .
C2 La1 N4 C13 -66.9(4) . .
C11 La1 N4 C13 22.3(4) 5 .
La1 La1 N4 C13 58.2(3) 5 .
N3 La1 N4 C10 82.8(3) . .
N1 La1 N4 C10 -25.9(2) . .
N1 La1 N4 C10 -99.0(3) 5 .
N2 La1 N4 C10 33.4(3) . .
C3 La1 N4 C10 174.1(3) . .
C1 La1 N4 C10 140.3(3) . .
C2 La1 N4 C10 170.9(3) . .
C11 La1 N4 C10 -99.9(3) 5 .
La1 La1 N4 C10 -64.0(2) 5 .
N3 La1 N4 C9 -34.3(3) . .
N1 La1 N4 C9 -142.9(3) . .
N1 La1 N4 C9 143.9(3) 5 .
N2 La1 N4 C9 -83.7(3) . .
C3 La1 N4 C9 57.0(3) . .
C1 La1 N4 C9 23.3(4) . .
C2 La1 N4 C9 53.9(3) . .
C11 La1 N4 C9 143.0(3) 5 .
La1 La1 N4 C9 179.0(3) 5 .
N3 La1 C1 C2 119.4(3) . .
N1 La1 C1 C2 -138.7(3) . .
N1 La1 C1 C2 -47.0(3) 5 .
N4 La1 C1 C2 69.4(4) . .
N2 La1 C1 C2 -173.7(3) . .
C3 La1 C1 C2 24.3(3) . .
C11 La1 C1 C2 -63.7(3) 5 .
La1 La1 C1 C2 -73.5(4) 5 .
La1 C1 C2 C3 -57.8(5) . .
N3 La1 C2 C1 -62.6(3) . .
N1 La1 C2 C1 106.1(5) . .
N1 La1 C2 C1 135.5(3) 5 .
N4 La1 C2 C1 -130.0(3) . .
N2 La1 C2 C1 6.8(4) . .
C3 La1 C2 C1 -136.6(5) . .
C11 La1 C2 C1 111.0(3) 5 .
La1 La1 C2 C1 128.5(3) 5 .
N3 La1 C2 C3 74.0(3) . .
N1 La1 C2 C3 -117.3(5) . .
N1 La1 C2 C3 -87.8(3) 5 .
N4 La1 C2 C3 6.6(4) . .
N2 La1 C2 C3 143.5(3) . .
C1 La1 C2 C3 136.6(5) . .
C11 La1 C2 C3 -112.3(3) 5 .
La1 La1 C2 C3 -94.9(3) 5 .
C1 C2 C3 La1 58.0(5) . .
N3 La1 C3 C2 -109.2(3) . .
N1 La1 C3 C2 136.8(3) . .
N1 La1 C3 C2 90.7(3) 5 .
N4 La1 C3 C2 -174.3(3) . .
N2 La1 C3 C2 -49.6(4) . .
C1 La1 C3 C2 -24.1(3) . .
C11 La1 C3 C2 62.6(3) 5 .
La1 La1 C3 C2 103.9(3) 5 .
C11 N1 C4 C5 91.2(5) . .
La1 N1 C4 C5 -34.5(5) . .
La1 N1 C4 C5 -157.2(3) 5 .
C12 N2 C5 C4 77.4(5) . .
C6 N2 C5 C4 -161.4(4) . .
La1 N2 C5 C4 -51.8(4) . .
N1 C4 C5 N2 63.5(5) . .
C12 N2 C6 C7 -178.9(4) . .
C5 N2 C6 C7 58.4(5) . .
La1 N2 C6 C7 -51.3(4) . .
C8 N3 C7 C6 -170.1(4) . .
La1 N3 C7 C6 -5.2(5) . .
N2 C6 C7 N3 42.1(5) . .
C7 N3 C8 C9 168.9(4) . .
La1 N3 C8 C9 4.5(6) . .
C13 N4 C9 C8 177.3(4) . .
C10 N4 C9 C8 -61.4(5) . .
La1 N4 C9 C8 51.2(4) . .
N3 C8 C9 N4 -40.1(6) . .
C13 N4 C10 C11 -77.0(5) . .
C9 N4 C10 C11 162.6(4) . .
La1 N4 C10 C11 49.6(4) . .
C4 N1 C11 C10 -97.8(5) . .
La1 N1 C11 C10 27.7(5) . .
La1 N1 C11 C10 134.6(4) 5 .
C4 N1 C11 La1 127.6(3) . 5
La1 N1 C11 La1 -107.0(2) . 5
N4 C10 C11 N1 -56.7(5) . .
N4 C10 C11 La1 14.5(7) . 5
